data_4308213
loop_
_publ_author_name
'Timothy J. Boyle'
'Leigh Anna M. Ottley'
'Sherrika D. Daniel-Taylor'
'Louis J. Tribby'
'Scott D. Bunge'
'Alison L. Costello'
'Todd M. Alam'
'John C. Gordon'
'T. Mark MCleskey'

_publ_contact_author_address '1001 University Blvd, Albuquerque, NM 87106'
_publ_contact_author_email tjboyle@sandia.gov
_publ_contact_author_fax '(505) 272-7336'
_publ_contact_author_name 'Timothy J. Boyle et.al.'
_publ_section_title
;
Isostructural neo-Pentoxide Derivatives of Group 3 and the Lanthanide Series
Metals for the Production of Ln2O3 Nanoparticles
;
_journal_name_full 'Inorganic Chemistry'
_journal_page_first 3705
_journal_page_last 3713
_journal_paper_doi 10.1021/ic070253u
_journal_volume 46
_journal_year 2007
_chemical_formula_moiety 'C60 H132 Ho4 O12'
_chemical_formula_sum 'C60 H132 Ho4 O12'
_chemical_formula_weight 1705.38
_chemical_name_common '(12) [Ho(m-ONep)2(ONep)]4'
_chemical_name_systematic
; 
 ? 
;
_space_group_IT_number 114
_symmetry_cell_setting tetragonal
_symmetry_space_group_name_Hall 'P -4 2n'
_symmetry_space_group_name_H-M 'P -4 21 c'
_atom_sites_solution_hydrogens geom
_atom_sites_solution_primary direct
_atom_sites_solution_secondary difmap
_audit_creation_method SHELXL-97
_cell_angle_alpha 90.00
_cell_angle_beta 90.00
_cell_angle_gamma 90.00
_cell_formula_units_Z 2
_cell_length_a 18.0400(12)
_cell_length_b 18.0400(12)
_cell_length_c 11.7617(15)
_cell_measurement_reflns_used 849
_cell_measurement_temperature 203(2)
_cell_measurement_theta_max 20.60
_cell_measurement_theta_min 2.52
_cell_volume 3827.7(6)
_computing_cell_refinement 'Bruker SMART'
_computing_data_collection 'Bruker SMART'
_computing_data_reduction 'Bruker SAINT'
_computing_molecular_graphics 'Bruker SHELXTL'
_computing_publication_material 'Bruker SHELXTL'
_computing_structure_refinement 'SHELXL-97 (Sheldrick, 1997)'
_computing_structure_solution 'SHELXS-97 (Sheldrick, 1990)'
_diffrn_ambient_temperature 203(2)
_diffrn_measured_fraction_theta_full 1.000
_diffrn_measured_fraction_theta_max 1.000
_diffrn_measurement_device_type 'CCD area detector'
_diffrn_measurement_method 'phi and omega scans'
_diffrn_radiation_monochromator graphite
_diffrn_radiation_source 'fine-focus sealed tube'
_diffrn_radiation_type MoK\a
_diffrn_radiation_wavelength 0.71073
_diffrn_reflns_av_R_equivalents 0.0616
_diffrn_reflns_av_sigmaI/netI 0.0382
_diffrn_reflns_limit_h_max 21
_diffrn_reflns_limit_h_min -21
_diffrn_reflns_limit_k_max 21
_diffrn_reflns_limit_k_min -21
_diffrn_reflns_limit_l_max 14
_diffrn_reflns_limit_l_min -14
_diffrn_reflns_number 26077
_diffrn_reflns_theta_full 25.28
_diffrn_reflns_theta_max 25.28
_diffrn_reflns_theta_min 1.60
_exptl_absorpt_coefficient_mu 4.136
_exptl_absorpt_correction_T_max 0.456
_exptl_absorpt_correction_T_min 0.316
_exptl_absorpt_correction_type empirical
_exptl_absorpt_process_details SADABS
_exptl_crystal_colour yellow
_exptl_crystal_density_diffrn 1.480
_exptl_crystal_density_meas ?
_exptl_crystal_density_method .
_exptl_crystal_description irregular
_exptl_crystal_F_000 1712
_exptl_crystal_size_max 0.45
_exptl_crystal_size_mid 0.24
_exptl_crystal_size_min 0.19
_refine_diff_density_max 1.052
_refine_diff_density_min -1.086
_refine_diff_density_rms 0.122
_refine_ls_abs_structure_details 'Flack H D (1983), Acta Cryst. A39, 876-881'
_refine_ls_abs_structure_Flack -10(10)
_refine_ls_extinction_method none
_refine_ls_goodness_of_fit_ref 1.285
_refine_ls_hydrogen_treatment constr
_refine_ls_matrix_type full
_refine_ls_number_parameters 181
_refine_ls_number_reflns 3480
_refine_ls_number_restraints 0
_refine_ls_restrained_S_all 1.285
_refine_ls_R_factor_all 0.0660
_refine_ls_R_factor_gt 0.0615
_refine_ls_shift/su_max 0.125
_refine_ls_shift/su_mean 0.009
_refine_ls_structure_factor_coef Fsqd
_refine_ls_weighting_details 'calc w=1/[\s^2^(Fo^2^)+(0.0163P)^2^+23.6933P] where P=(Fo^2^+2Fc^2^)/3'
_refine_ls_weighting_scheme calc
_refine_ls_wR_factor_gt 0.0976
_refine_ls_wR_factor_ref 0.0989
_reflns_number_gt 3349
_reflns_number_total 3480
_reflns_threshold_expression >2sigma(I)
_cod_data_source_file ic070253usi20070208_065126_09.cif
_cod_data_source_block jun073s
_cod_depositor_comments
;
The following automatic conversions were performed:
'_symmetry_cell_setting' value 'Tetragonal' changed to 'tetragonal'
according to '/home/saulius/struct/CIF-dictionaries/cif_core.dic'
dictionary named 'cif_core.dic' version 2.4.1 from 2010-06-29.

Automatic conversion script
Id: cif_fix_enum 1527 2010-12-29 10:47:43Z saulius 
;
_cod_database_code 4308213

loop_
_symmetry_equiv_pos_as_xyz
'x, y, z'
'-x, -y, z'
'y, -x, -z'
'-y, x, -z'
'-x+1/2, y+1/2, -z+1/2'
'x+1/2, -y+1/2, -z+1/2'
'-y+1/2, -x+1/2, z+1/2'
'y+1/2, x+1/2, z+1/2'

loop_
_atom_site_label
_atom_site_type_symbol
_atom_site_fract_x
_atom_site_fract_y
_atom_site_fract_z
_atom_site_U_iso_or_equiv
_atom_site_adp_type
_atom_site_occupancy
_atom_site_symmetry_multiplicity
_atom_site_calc_flag
_atom_site_refinement_flags
_atom_site_disorder_assembly
_atom_site_disorder_group
Ho1 Ho 0.95487(2) 0.86839(2) 1.00066(8) 0.03265(14) Uani 1 1 d . . .
O1 O 0.9183(3) 0.7618(3) 1.0034(14) 0.0467(18) Uani 1 1 d . . .
O2 O 1.0458(5) 0.9068(4) 0.8844(6) 0.0279(17) Uani 1 1 d . . .
O3 O 0.8755(4) 0.9385(4) 0.8981(7) 0.0294(18) Uani 1 1 d . . .
C1 C 0.8813(9) 0.6973(7) 1.0381(12) 0.082(6) Uani 1 1 d . . .
H1A H 0.8280 0.7061 1.0304 0.098 Uiso 1 1 calc R . .
H1B H 0.8915 0.6899 1.1191 0.098 Uiso 1 1 calc R . .
C2 C 0.8992(7) 0.6274(6) 0.9780(13) 0.052(4) Uani 1 1 d . . .
C3 C 0.9790(9) 0.6114(9) 0.980(4) 0.175(14) Uani 1 1 d . . .
H3A H 0.9885 0.5656 0.9392 0.262 Uiso 1 1 calc R . .
H3B H 0.9955 0.6063 1.0580 0.262 Uiso 1 1 calc R . .
H3C H 1.0057 0.6517 0.9437 0.262 Uiso 1 1 calc R . .
C4 C 0.8544(11) 0.5641(8) 1.024(2) 0.119(9) Uani 1 1 d . . .
H4A H 0.8058 0.5639 0.9887 0.179 Uiso 1 1 calc R . .
H4B H 0.8488 0.5698 1.1058 0.179 Uiso 1 1 calc R . .
H4C H 0.8794 0.5177 1.0080 0.179 Uiso 1 1 calc R . .
C5 C 0.8872(14) 0.6347(11) 0.8538(16) 0.129(9) Uani 1 1 d . . .
H5A H 0.9263 0.6649 0.8212 0.194 Uiso 1 1 calc R . .
H5B H 0.8396 0.6579 0.8400 0.194 Uiso 1 1 calc R . .
H5C H 0.8879 0.5859 0.8191 0.194 Uiso 1 1 calc R . .
C6 C 1.0412(7) 0.9120(6) 0.7640(9) 0.041(3) Uani 1 1 d . . .
H6A H 1.0639 0.9587 0.7399 0.050 Uiso 1 1 calc R . .
H6B H 0.9888 0.9136 0.7421 0.050 Uiso 1 1 calc R . .
C7 C 1.0780(6) 0.8494(6) 0.7016(10) 0.040(3) Uani 1 1 d . . .
C8 C 1.1622(7) 0.8500(9) 0.7233(15) 0.068(5) Uani 1 1 d . . .
H8A H 1.1826 0.8971 0.6990 0.102 Uiso 1 1 calc R . .
H8B H 1.1853 0.8102 0.6808 0.102 Uiso 1 1 calc R . .
H8C H 1.1716 0.8431 0.8038 0.102 Uiso 1 1 calc R . .
C9 C 1.0625(12) 0.8588(10) 0.5751(11) 0.107(7) Uani 1 1 d . . .
H9A H 1.0104 0.8499 0.5603 0.160 Uiso 1 1 calc R . .
H9B H 1.0922 0.8237 0.5322 0.160 Uiso 1 1 calc R . .
H9C H 1.0752 0.9089 0.5521 0.160 Uiso 1 1 calc R . .
C10 C 1.0477(8) 0.7738(7) 0.7387(12) 0.062(4) Uani 1 1 d . . .
H10A H 1.0629 0.7637 0.8163 0.093 Uiso 1 1 calc R . .
H10B H 1.0671 0.7355 0.6889 0.093 Uiso 1 1 calc R . .
H10C H 0.9940 0.7742 0.7343 0.093 Uiso 1 1 calc R . .
C11 C 0.8346(13) 0.9237(18) 0.8078(13) 0.204(18) Uani 1 1 d . . .
H11A H 0.8701 0.9054 0.7514 0.245 Uiso 1 1 calc R . .
H11B H 0.8188 0.9724 0.7802 0.245 Uiso 1 1 calc R . .
C12 C 0.7717(6) 0.8782(7) 0.7930(10) 0.040(3) Uani 1 1 d . . .
C13 C 0.799(3) 0.8169(13) 0.731(3) 0.29(3) Uani 1 1 d . . .
H13A H 0.8009 0.8292 0.6511 0.439 Uiso 1 1 calc R . .
H13B H 0.7663 0.7748 0.7426 0.439 Uiso 1 1 calc R . .
H13C H 0.8483 0.8045 0.7580 0.439 Uiso 1 1 calc R . .
C14 C 0.7399(7) 0.8521(7) 0.9047(10) 0.049(3) Uani 1 1 d . . .
H14A H 0.7123 0.8067 0.8928 0.073 Uiso 1 1 calc R . .
H14B H 0.7071 0.8899 0.9350 0.073 Uiso 1 1 calc R . .
H14C H 0.7799 0.8431 0.9581 0.073 Uiso 1 1 calc R . .
C15 C 0.7192(11) 0.916(2) 0.727(2) 0.26(2) Uani 1 1 d . . .
H15A H 0.7387 0.9237 0.6509 0.386 Uiso 1 1 calc R . .
H15B H 0.7086 0.9639 0.7615 0.386 Uiso 1 1 calc R . .
H15C H 0.6740 0.8872 0.7227 0.386 Uiso 1 1 calc R . .

loop_
_atom_site_aniso_label
_atom_site_aniso_U_11
_atom_site_aniso_U_22
_atom_site_aniso_U_33
_atom_site_aniso_U_23
_atom_site_aniso_U_13
_atom_site_aniso_U_12
Ho1 0.0334(2) 0.0244(2) 0.0402(2) 0.0079(4) 0.0096(5) -0.00284(16)
O1 0.054(4) 0.024(3) 0.062(5) 0.013(8) -0.006(9) -0.012(3)
O2 0.034(5) 0.017(4) 0.032(4) 0.007(3) -0.001(4) 0.004(3)
O3 0.015(4) 0.035(5) 0.038(4) 0.002(3) 0.005(4) -0.008(4)
C1 0.114(13) 0.046(8) 0.085(13) -0.023(7) 0.059(10) -0.036(8)
C2 0.063(7) 0.031(6) 0.061(13) -0.005(7) -0.009(7) -0.009(5)
C3 0.086(13) 0.048(9) 0.39(4) 0.02(3) 0.00(3) -0.001(8)
C4 0.165(17) 0.056(9) 0.14(2) -0.017(13) 0.028(18) -0.048(10)
C5 0.21(3) 0.082(14) 0.096(14) -0.016(12) 0.026(16) -0.066(16)
C6 0.047(7) 0.040(7) 0.038(6) 0.010(5) -0.001(6) 0.006(5)
C7 0.040(7) 0.035(7) 0.046(7) -0.003(5) 0.001(5) 0.008(5)
C8 0.044(8) 0.060(10) 0.099(13) -0.045(9) 0.028(8) -0.019(7)
C9 0.18(2) 0.111(15) 0.034(8) -0.008(9) 0.023(10) 0.016(15)
C10 0.052(9) 0.053(9) 0.080(10) -0.026(8) 0.019(8) 0.003(7)
C11 0.17(2) 0.42(5) 0.031(9) 0.031(16) -0.022(11) -0.21(3)
C12 0.038(6) 0.039(7) 0.044(7) -0.007(5) -0.010(5) -0.004(5)
C13 0.61(8) 0.082(18) 0.19(3) -0.047(19) 0.28(4) -0.12(3)
C14 0.041(7) 0.054(8) 0.052(7) -0.013(6) 0.007(6) -0.009(6)
C15 0.068(14) 0.46(6) 0.24(3) 0.30(4) 0.048(18) 0.06(2)

loop_
_atom_type_symbol
_atom_type_description
_atom_type_scat_dispersion_real
_atom_type_scat_dispersion_imag
_atom_type_scat_source
C C 0.0033 0.0016 'International Tables Vol C Tables 4.2.6.8 and 6.1.1.4'
H H 0.0000 0.0000 'International Tables Vol C Tables 4.2.6.8 and 6.1.1.4'
O O 0.0106 0.0060 'International Tables Vol C Tables 4.2.6.8 and 6.1.1.4'
Ho Ho -0.2175 4.6783 'International Tables Vol C Tables 4.2.6.8 and 6.1.1.4'

loop_
_geom_angle_atom_site_label_1
_geom_angle_atom_site_label_2
_geom_angle_atom_site_label_3
_geom_angle
_geom_angle_site_symmetry_1
_geom_angle_site_symmetry_3
_geom_angle_publ_flag
O1 Ho1 O2 121.4(4) . 3_577 ?
O1 Ho1 O2 122.6(4) . . ?
O2 Ho1 O2 116.1(3) 3_577 . ?
O1 Ho1 O3 109.4(3) . . ?
O2 Ho1 O3 71.8(2) 3_577 . ?
O2 Ho1 O3 88.0(3) . . ?
O1 Ho1 O3 108.7(3) . 4_757 ?
O2 Ho1 O3 88.4(3) 3_577 4_757 ?
O2 Ho1 O3 71.5(2) . 4_757 ?
O3 Ho1 O3 141.9(3) . 4_757 ?
O1 Ho1 Ho1 135.00(18) . 4_757 ?
O2 Ho1 Ho1 92.70(18) 3_577 4_757 ?
O2 Ho1 Ho1 37.38(19) . 4_757 ?
O3 Ho1 Ho1 108.70(17) . 4_757 ?
O3 Ho1 Ho1 38.3(2) 4_757 4_757 ?
O1 Ho1 Ho1 135.00(18) . 3_577 ?
O2 Ho1 Ho1 37.7(2) 3_577 3_577 ?
O2 Ho1 Ho1 92.38(17) . 3_577 ?
O3 Ho1 Ho1 38.4(2) . 3_577 ?
O3 Ho1 Ho1 108.94(18) 4_757 3_577 ?
Ho1 Ho1 Ho1 90.0 4_757 3_577 ?
C1 O1 Ho1 160.7(11) . . ?
C6 O2 Ho1 128.2(7) . 4_757 ?
C6 O2 Ho1 125.7(7) . . ?
Ho1 O2 Ho1 105.0(3) 4_757 . ?
C11 O3 Ho1 132.0(17) . . ?
C11 O3 Ho1 124.3(17) . 3_577 ?
Ho1 O3 Ho1 103.3(3) . 3_577 ?
O1 C1 C2 117.7(11) . . ?
O1 C1 H1A 107.9 . . ?
C2 C1 H1A 107.9 . . ?
O1 C1 H1B 107.9 . . ?
C2 C1 H1B 107.9 . . ?
H1A C1 H1B 107.2 . . ?
C3 C2 C5 100(2) . . ?
C3 C2 C1 112.0(16) . . ?
C5 C2 C1 111.3(14) . . ?
C3 C2 C4 111.9(15) . . ?
C5 C2 C4 110.2(15) . . ?
C1 C2 C4 111.0(14) . . ?
C2 C3 H3A 109.6 . . ?
C2 C3 H3B 109.2 . . ?
H3A C3 H3B 109.5 . . ?
C2 C3 H3C 109.6 . . ?
H3A C3 H3C 109.5 . . ?
H3B C3 H3C 109.5 . . ?
C2 C4 H4A 109.5 . . ?
C2 C4 H4B 109.5 . . ?
H4A C4 H4B 109.5 . . ?
C2 C4 H4C 109.5 . . ?
H4A C4 H4C 109.5 . . ?
H4B C4 H4C 109.5 . . ?
C2 C5 H5A 109.5 . . ?
C2 C5 H5B 109.5 . . ?
H5A C5 H5B 109.5 . . ?
C2 C5 H5C 109.5 . . ?
H5A C5 H5C 109.5 . . ?
H5B C5 H5C 109.5 . . ?
O2 C6 C7 114.3(9) . . ?
O2 C6 H6A 108.7 . . ?
C7 C6 H6A 108.7 . . ?
O2 C6 H6B 108.7 . . ?
C7 C6 H6B 108.7 . . ?
H6A C6 H6B 107.6 . . ?
C6 C7 C9 108.2(11) . . ?
C6 C7 C10 111.9(10) . . ?
C9 C7 C10 108.2(12) . . ?
C6 C7 C8 110.5(10) . . ?
C9 C7 C8 110.0(13) . . ?
C10 C7 C8 108.1(11) . . ?
C7 C8 H8A 109.5 . . ?
C7 C8 H8B 109.5 . . ?
H8A C8 H8B 109.5 . . ?
C7 C8 H8C 109.5 . . ?
H8A C8 H8C 109.5 . . ?
H8B C8 H8C 109.5 . . ?
C7 C9 H9A 109.5 . . ?
C7 C9 H9B 109.5 . . ?
H9A C9 H9B 109.5 . . ?
C7 C9 H9C 109.5 . . ?
H9A C9 H9C 109.5 . . ?
H9B C9 H9C 109.5 . . ?
C7 C10 H10A 109.5 . . ?
C7 C10 H10B 109.5 . . ?
H10A C10 H10B 109.5 . . ?
C7 C10 H10C 109.5 . . ?
H10A C10 H10C 109.5 . . ?
H10B C10 H10C 109.5 . . ?
O3 C11 C12 131.8(14) . . ?
O3 C11 H11A 104.3 . . ?
C12 C11 H11A 104.3 . . ?
O3 C11 H11B 104.3 . . ?
C12 C11 H11B 104.3 . . ?
H11A C11 H11B 105.6 . . ?
C15 C12 C13 109(2) . . ?
C15 C12 C11 109(2) . . ?
C13 C12 C11 104(2) . . ?
C15 C12 C14 112.2(13) . . ?
C13 C12 C14 109.6(13) . . ?
C11 C12 C14 112.3(11) . . ?
C12 C13 H13A 109.4 . . ?
C12 C13 H13B 109.5 . . ?
H13A C13 H13B 109.5 . . ?
C12 C13 H13C 109.5 . . ?
H13A C13 H13C 109.5 . . ?
H13B C13 H13C 109.5 . . ?
C12 C14 H14A 109.5 . . ?
C12 C14 H14B 109.5 . . ?
H14A C14 H14B 109.5 . . ?
C12 C14 H14C 109.5 . . ?
H14A C14 H14C 109.5 . . ?
H14B C14 H14C 109.5 . . ?
C12 C15 H15A 109.5 . . ?
C12 C15 H15B 109.4 . . ?
H15A C15 H15B 109.5 . . ?
C12 C15 H15C 109.5 . . ?
H15A C15 H15C 109.5 . . ?
H15B C15 H15C 109.5 . . ?

loop_
_geom_bond_atom_site_label_1
_geom_bond_atom_site_label_2
_geom_bond_distance
_geom_bond_site_symmetry_2
_geom_bond_publ_flag
Ho1 O1 2.032(6) . ?
Ho1 O2 2.231(8) 3_577 ?
Ho1 O2 2.245(8) . ?
Ho1 O3 2.260(8) . ?
Ho1 O3 2.265(8) 4_757 ?
Ho1 Ho1 3.5497(6) 4_757 ?
Ho1 Ho1 3.5498(6) 3_577 ?
O1 C1 1.402(13) . ?
O2 C6 1.422(13) . ?
O2 Ho1 2.231(8) 4_757 ?
O3 C11 1.321(17) . ?
O3 Ho1 2.265(8) 3_577 ?
C1 C2 1.481(17) . ?
C1 H1A 0.9800 . ?
C1 H1B 0.9800 . ?
C2 C3 1.47(2) . ?
C2 C5 1.48(2) . ?
C2 C4 1.50(2) . ?
C3 H3A 0.9700 . ?
C3 H3B 0.9700 . ?
C3 H3C 0.9700 . ?
C4 H4A 0.9700 . ?
C4 H4B 0.9700 . ?
C4 H4C 0.9700 . ?
C5 H5A 0.9700 . ?
C5 H5B 0.9700 . ?
C5 H5C 0.9700 . ?
C6 C7 1.501(15) . ?
C6 H6A 0.9800 . ?
C6 H6B 0.9800 . ?
C7 C9 1.524(18) . ?
C7 C10 1.533(18) . ?
C7 C8 1.539(17) . ?
C8 H8A 0.9700 . ?
C8 H8B 0.9700 . ?
C8 H8C 0.9700 . ?
C9 H9A 0.9700 . ?
C9 H9B 0.9700 . ?
C9 H9C 0.9700 . ?
C10 H10A 0.9700 . ?
C10 H10B 0.9700 . ?
C10 H10C 0.9700 . ?
C11 C12 1.41(2) . ?
C11 H11A 0.9800 . ?
C11 H11B 0.9800 . ?
C12 C15 1.40(2) . ?
C12 C13 1.41(3) . ?
C12 C14 1.509(16) . ?
C13 H13A 0.9700 . ?
C13 H13B 0.9700 . ?
C13 H13C 0.9700 . ?
C14 H14A 0.9700 . ?
C14 H14B 0.9700 . ?
C14 H14C 0.9700 . ?
C15 H15A 0.9700 . ?
C15 H15B 0.9700 . ?
C15 H15C 0.9700 . ?
